data_8103379
loop_
_publ_author_name
'Xiu-Guang Yi'
'Lu-Ping Zhong'
'Li-Qun Yan'
'Yun-Ling Hu'
'Zheng-Da Zou'

_publ_section_title
;
 Crystal structure of 2-((benzhydrylimino)methyl)phenol, C20H17NO
;
_journal_issue 2
_journal_name_full 'Zeitschrift f\"ur Kristallographie - New Crystal Structures'
_journal_page_first 249
_journal_volume 227
_journal_year 2012
_chemical_formula_moiety C20H17NO
_chemical_formula_sum 'C20 H17 N O'
_chemical_formula_weight 287.35
_chemical_melting_point ?
_chemical_name_common 2-((benzhydrylimino)methyl)phenol
_chemical_name_systematic 2-((benzhydrylimino)methyl)phenol
_space_group_IT_number 4
_symmetry_cell_setting monoclinic
_symmetry_space_group_name_Hall 'P 2yb'
_symmetry_space_group_name_H-M 'P 1 21 1'
_atom_sites_solution_hydrogens geom
_atom_sites_solution_primary direct
_atom_sites_solution_secondary difmap
_audit_creation_method SHELXL-97
_cell_angle_alpha 90.00
_cell_angle_beta 99.745(2)
_cell_angle_gamma 90.00
_cell_formula_units_Z 2
_cell_length_a 8.5059(14)
_cell_length_b 6.0803(10)
_cell_length_c 15.417(3)
_cell_measurement_reflns_used 3265
_cell_measurement_temperature 296(2)
_cell_measurement_theta_max 27.4835
_cell_measurement_theta_min 3.0132
_cell_volume 785.8(2)
_computing_cell_refinement 'CrystalClear (Rigaku Corp., 2002)'
_computing_data_collection 'CrystalClear (Rigaku Corp., 2002)'
_computing_data_reduction 'CrystalClear (Rigaku Corp., 2002)'
_computing_publication_material 'Siemens SHELXTL^TM^ 5'
_computing_structure_refinement 'Siemens SHELXTL^TM^ 5'
_computing_structure_solution 'Siemens SHELXTL^TM^ 5'
_diffrn_ambient_temperature 293(2)
_diffrn_measured_fraction_theta_full 0.986
_diffrn_measured_fraction_theta_max 0.986
_diffrn_measurement_device_type 'Rigaku Mercury CCD'
_diffrn_measurement_method \w
_diffrn_radiation_monochromator graphite
_diffrn_radiation_source 'rotating-anode generator'
_diffrn_radiation_type MoK\a
_diffrn_radiation_wavelength 0.71073
_diffrn_reflns_av_R_equivalents 0.0189
_diffrn_reflns_av_sigmaI/netI 0.0291
_diffrn_reflns_limit_h_max 10
_diffrn_reflns_limit_h_min -10
_diffrn_reflns_limit_k_max 7
_diffrn_reflns_limit_k_min -6
_diffrn_reflns_limit_l_max 18
_diffrn_reflns_limit_l_min -18
_diffrn_reflns_number 4768
_diffrn_reflns_theta_full 25.02
_diffrn_reflns_theta_max 25.02
_diffrn_reflns_theta_min 2.57
_exptl_absorpt_coefficient_mu 0.074
_exptl_absorpt_correction_T_max 0.993
_exptl_absorpt_correction_T_min 0.989
_exptl_absorpt_correction_type multi-scan
_exptl_absorpt_process_details 'Sphere (Rigaku CrystalClear)'
_exptl_crystal_colour colorless
_exptl_crystal_density_diffrn 1.214
_exptl_crystal_density_meas ?
_exptl_crystal_density_method 'not measured'
_exptl_crystal_description block
_exptl_crystal_F_000 304
_exptl_crystal_size_max 0.17
_exptl_crystal_size_mid 0.13
_exptl_crystal_size_min 0.10
_refine_diff_density_max 0.125
_refine_diff_density_min -0.108
_refine_diff_density_rms 0.031
_refine_ls_abs_structure_details 'Flack H D (1983), Acta Cryst. A39, 876-881'
_refine_ls_abs_structure_Flack 0(10)
_refine_ls_extinction_coef 0.064(8)
_refine_ls_extinction_expression Fc^*^=kFc[1+0.001xFc^2^\l^3^/sin(2\q)]^-1/4^
_refine_ls_extinction_method SHELXL
_refine_ls_goodness_of_fit_ref 1.008
_refine_ls_hydrogen_treatment theo
_refine_ls_matrix_type full
_refine_ls_number_parameters 200
_refine_ls_number_reflns 2639
_refine_ls_number_restraints 1
_refine_ls_restrained_S_all 1.008
_refine_ls_R_factor_all 0.0537
_refine_ls_R_factor_gt 0.0446
_refine_ls_shift/su_max 0.000
_refine_ls_shift/su_mean 0.000
_refine_ls_structure_factor_coef Fsqd
_refine_ls_weighting_details 'calc w=1/[\s^2^(Fo^2^)+(0.0670P)^2^+0.0851P] where P=(Fo^2^+2Fc^2^)/3'
_refine_ls_weighting_scheme calc
_refine_ls_wR_factor_gt 0.1123
_refine_ls_wR_factor_ref 0.1273
_reflns_number_gt 2243
_reflns_number_total 2639
_reflns_threshold_expression >2sigma(I)
_cod_data_source_file 1267-3746.cff
_cod_data_source_block 4
_cod_depositor_comments
;
The following automatic conversions were performed:

'_chemical_melting_point' value 'not measured' was changed to '?' -
the value is undefined or not
given.

'_exptl_absorpt_correction_type' value 'Multi-scan' changed
to 'multi-scan' according to
/home/saulius/struct/CIF-dictionaries/cif_core.dic dictionary named
'cif_core.dic' version 2.4.1 from 2010-06-29.

Automatic conversion script
Id: cif_fix_values 1891 2012-01-12 08:04:46Z andrius 

The following automatic conversions were performed:

'_exptl_crystal_density_meas' value 'not measured' was changed to '?'
- the value is perceived as not measured.

Automatic conversion script
Id: cif_fix_values 3008 2015-01-20 13:52:24Z robertas 
;
_cod_original_cell_volume 785.9(2)
_cod_original_sg_symbol_H-M P2(1)
_cod_database_code 8103379

loop_
_symmetry_equiv_pos_as_xyz
'x, y, z'
'-x, y+1/2, -z'

loop_
_atom_site_label
_atom_site_type_symbol
_atom_site_fract_x
_atom_site_fract_y
_atom_site_fract_z
_atom_site_U_iso_or_equiv
_atom_site_adp_type
_atom_site_occupancy
_atom_site_symmetry_multiplicity
_atom_site_calc_flag
_atom_site_refinement_flags
O1 O 0.1774(2) 0.2352(3) 0.17358(12) 0.0735(5) Uani 1 1 d .
H1A H 0.1247 0.1476 0.1972 0.110 Uiso 1 1 calc R
N1 N 0.0429(2) -0.1335(4) 0.19913(12) 0.0569(5) Uani 1 1 d .
C1 C 0.1658(3) -0.4762(6) 0.37249(18) 0.0746(8) Uani 1 1 d .
H1B H 0.1629 -0.5980 0.3357 0.090 Uiso 1 1 calc R
C2 C 0.2622(4) -0.4792(8) 0.4551(2) 0.0942(11) Uani 1 1 d .
H2A H 0.3233 -0.6029 0.4733 0.113 Uiso 1 1 calc R
C3 C 0.2670(4) -0.3023(8) 0.5091(2) 0.0962(11) Uani 1 1 d .
H3A H 0.3322 -0.3044 0.5640 0.115 Uiso 1 1 calc R
C4 C 0.1769(4) -0.1219(8) 0.4831(2) 0.1004(12) Uani 1 1 d .
H4A H 0.1794 -0.0016 0.5206 0.120 Uiso 1 1 calc R
C5 C 0.0813(4) -0.1165(6) 0.40100(18) 0.0793(8) Uani 1 1 d .
H5A H 0.0209 0.0083 0.3835 0.095 Uiso 1 1 calc R
C6 C 0.0746(3) -0.2938(4) 0.34495(15) 0.0560(6) Uani 1 1 d .
C7 C -0.2946(3) -0.3780(5) 0.29234(18) 0.0757(8) Uani 1 1 d .
H7A H -0.2533 -0.5164 0.3087 0.091 Uiso 1 1 calc R
C8 C -0.4498(4) -0.3300(7) 0.3005(2) 0.0907(10) Uani 1 1 d .
H8A H -0.5124 -0.4356 0.3220 0.109 Uiso 1 1 calc R
C9 C -0.5121(3) -0.1248(7) 0.2767(2) 0.0882(10) Uani 1 1 d .
H9A H -0.6163 -0.0907 0.2827 0.106 Uiso 1 1 calc R
C10 C -0.4199(3) 0.0272(6) 0.24432(19) 0.0789(8) Uani 1 1 d .
H10A H -0.4620 0.1648 0.2274 0.095 Uiso 1 1 calc R
C11 C -0.2633(3) -0.0213(5) 0.23627(17) 0.0697(8) Uani 1 1 d .
H11A H -0.2014 0.0845 0.2144 0.084 Uiso 1 1 calc R
C12 C -0.1993(3) -0.2240(5) 0.26030(14) 0.0561(6) Uani 1 1 d .
C13 C -0.0296(3) -0.2875(4) 0.25413(14) 0.0558(6) Uani 1 1 d .
H13A H -0.0305 -0.4344 0.2279 0.067 Uiso 1 1 calc R
C14 C 0.1997(3) -0.1499(5) -0.00633(15) 0.0605(6) Uani 1 1 d .
H14A H 0.1652 -0.2897 -0.0252 0.073 Uiso 1 1 calc R
C15 C 0.2876(3) -0.0259(6) -0.05607(16) 0.0686(7) Uani 1 1 d .
H15A H 0.3123 -0.0818 -0.1083 0.082 Uiso 1 1 calc R
C16 C 0.3383(3) 0.1807(5) -0.02785(17) 0.0696(8) Uani 1 1 d .
H16A H 0.3990 0.2629 -0.0609 0.083 Uiso 1 1 calc R
C17 C 0.3014(3) 0.2675(5) 0.04787(18) 0.0676(7) Uani 1 1 d .
H17A H 0.3357 0.4082 0.0655 0.081 Uiso 1 1 calc R
C18 C 0.2124(3) 0.1457(4) 0.09869(16) 0.0574(6) Uani 1 1 d .
C19 C 0.1622(3) -0.0667(4) 0.07215(14) 0.0528(6) Uani 1 1 d .
C20 C 0.0792(3) -0.2052(4) 0.12727(14) 0.0535(6) Uani 1 1 d .
H20A H 0.0523 -0.3485 0.1096 0.064 Uiso 1 1 calc R

loop_
_atom_site_aniso_label
_atom_site_aniso_U_11
_atom_site_aniso_U_22
_atom_site_aniso_U_33
_atom_site_aniso_U_23
_atom_site_aniso_U_13
_atom_site_aniso_U_12
O1 0.0878(12) 0.0636(12) 0.0739(11) -0.0093(10) 0.0273(10) -0.0050(10)
N1 0.0575(11) 0.0664(14) 0.0496(10) 0.0015(10) 0.0169(8) -0.0018(10)
C1 0.0758(17) 0.083(2) 0.0662(16) 0.0042(15) 0.0154(13) 0.0081(16)
C2 0.082(2) 0.120(3) 0.080(2) 0.029(2) 0.0122(16) 0.022(2)
C3 0.084(2) 0.140(4) 0.0602(17) 0.005(2) 0.0003(15) -0.002(2)
C4 0.110(3) 0.125(3) 0.0610(17) -0.0174(19) -0.0011(17) -0.002(2)
C5 0.094(2) 0.077(2) 0.0632(15) -0.0083(15) 0.0050(13) 0.0051(17)
C6 0.0561(13) 0.0641(16) 0.0502(12) 0.0045(11) 0.0162(10) -0.0023(11)
C7 0.0623(15) 0.090(2) 0.0775(18) 0.0162(16) 0.0187(14) -0.0064(14)
C8 0.0642(17) 0.117(3) 0.094(2) 0.018(2) 0.0243(16) -0.0117(19)
C9 0.0550(15) 0.126(3) 0.084(2) -0.002(2) 0.0124(14) -0.0029(19)
C10 0.0641(16) 0.090(2) 0.0805(18) -0.0022(17) 0.0051(14) 0.0065(16)
C11 0.0613(15) 0.081(2) 0.0682(15) 0.0039(15) 0.0139(12) -0.0029(14)
C12 0.0555(13) 0.0672(17) 0.0459(11) -0.0023(11) 0.0091(9) -0.0044(12)
C13 0.0578(13) 0.0621(16) 0.0496(12) 0.0011(11) 0.0151(10) -0.0071(12)
C14 0.0566(13) 0.0737(18) 0.0518(12) 0.0024(12) 0.0108(10) 0.0042(12)
C15 0.0619(13) 0.094(2) 0.0517(13) 0.0109(14) 0.0154(11) 0.0112(15)
C16 0.0554(14) 0.090(2) 0.0644(15) 0.0229(16) 0.0147(11) -0.0006(14)
C17 0.0632(14) 0.0638(18) 0.0758(16) 0.0135(14) 0.0118(12) -0.0032(13)
C18 0.0540(13) 0.0628(17) 0.0560(13) 0.0033(12) 0.0112(11) 0.0053(12)
C19 0.0492(11) 0.0617(16) 0.0480(11) 0.0056(11) 0.0097(9) 0.0061(11)
C20 0.0498(12) 0.0591(15) 0.0515(12) -0.0006(11) 0.0081(9) -0.0024(10)

loop_
_atom_type_symbol
_atom_type_description
_atom_type_scat_dispersion_real
_atom_type_scat_dispersion_imag
_atom_type_scat_source
C C 0.0033 0.0016 'International Tables Vol C Tables 4.2.6.8 and 6.1.1.4'
H H 0.0000 0.0000 'International Tables Vol C Tables 4.2.6.8 and 6.1.1.4'
N N 0.0061 0.0033 'International Tables Vol C Tables 4.2.6.8 and 6.1.1.4'
O O 0.0106 0.0060 'International Tables Vol C Tables 4.2.6.8 and 6.1.1.4'

loop_
_geom_angle_atom_site_label_1
_geom_angle_atom_site_label_2
_geom_angle_atom_site_label_3
_geom_angle
C18 O1 H1A 109.5
C20 N1 C13 118.1(2)
C6 C1 C2 120.3(3)
C6 C1 H1B 119.8
C2 C1 H1B 119.8
C3 C2 C1 120.2(4)
C3 C2 H2A 119.9
C1 C2 H2A 119.9
C2 C3 C4 120.1(3)
C2 C3 H3A 119.9
C4 C3 H3A 119.9
C3 C4 C5 120.3(4)
C3 C4 H4A 119.9
C5 C4 H4A 119.9
C6 C5 C4 120.7(3)
C6 C5 H5A 119.6
C4 C5 H5A 119.6
C5 C6 C1 118.4(2)
C5 C6 C13 120.8(2)
C1 C6 C13 120.8(2)
C8 C7 C12 121.2(3)
C8 C7 H7A 119.4
C12 C7 H7A 119.4
C7 C8 C9 119.8(3)
C7 C8 H8A 120.1
C9 C8 H8A 120.1
C10 C9 C8 119.5(3)
C10 C9 H9A 120.3
C8 C9 H9A 120.3
C9 C10 C11 120.6(3)
C9 C10 H10A 119.7
C11 C10 H10A 119.7
C12 C11 C10 120.6(3)
C12 C11 H11A 119.7
C10 C11 H11A 119.7
C11 C12 C7 118.3(2)
C11 C12 C13 123.5(2)
C7 C12 C13 118.2(2)
N1 C13 C12 111.9(2)
N1 C13 C6 108.08(18)
C12 C13 C6 111.18(17)
N1 C13 H13A 108.5
C12 C13 H13A 108.5
C6 C13 H13A 108.5
C15 C14 C19 120.5(3)
C15 C14 H14A 119.8
C19 C14 H14A 119.8
C16 C15 C14 119.5(3)
C16 C15 H15A 120.2
C14 C15 H15A 120.2
C17 C16 C15 121.2(3)
C17 C16 H16A 119.4
C15 C16 H16A 119.4
C16 C17 C18 120.1(3)
C16 C17 H17A 119.9
C18 C17 H17A 119.9
O1 C18 C17 119.0(2)
O1 C18 C19 121.3(2)
C17 C18 C19 119.6(2)
C14 C19 C18 119.0(2)
C14 C19 C20 119.9(2)
C18 C19 C20 121.0(2)
N1 C20 C19 121.3(2)
N1 C20 H20A 119.3
C19 C20 H20A 119.3

loop_
_geom_bond_atom_site_label_1
_geom_bond_atom_site_label_2
_geom_bond_distance
O1 C18 1.354(3)
O1 H1A 0.8200
N1 C20 1.276(3)
N1 C13 1.468(3)
C1 C6 1.379(4)
C1 C2 1.393(4)
C1 H1B 0.9300
C2 C3 1.357(6)
C2 H2A 0.9300
C3 C4 1.359(6)
C3 H3A 0.9300
C4 C5 1.384(4)
C4 H4A 0.9300
C5 C6 1.377(4)
C5 H5A 0.9300
C6 C13 1.526(3)
C7 C8 1.378(4)
C7 C12 1.384(4)
C7 H7A 0.9300
C8 C9 1.381(5)
C8 H8A 0.9300
C9 C10 1.360(5)
C9 H9A 0.9300
C10 C11 1.390(4)
C10 H10A 0.9300
C11 C12 1.373(4)
C11 H11A 0.9300
C12 C13 1.512(3)
C13 H13A 0.9800
C14 C15 1.382(4)
C14 C19 1.397(3)
C14 H14A 0.9300
C15 C16 1.375(4)
C15 H15A 0.9300
C16 C17 1.365(4)
C16 H16A 0.9300
C17 C18 1.391(3)
C17 H17A 0.9300
C18 C19 1.399(3)
C19 C20 1.460(3)
C20 H20A 0.9300
